data_7704125
loop_
_publ_author_name
'Navarro, Yolanda'
'Guedes, Guilherme P.'
'Cano, Joan'
'Oc\'on, Pilar'
'Iglesias, Mar\'ia Jos\'e'
'Lloret, Francisco'
'L\'opez-Ortiz, Fernando'

_publ_section_title
;
 Synthesis, structural characterization and electrochemical and magnetic
 studies of M(hfac)<sub>2</sub> (M = Cu<sup>II</sup>, Co<sup>II</sup>) and
 Nd(hfac)<sub>3</sub> complexes of 4-amino-TEMPO.
;
_journal_issue 19
_journal_name_full 'Dalton transactions (Cambridge, England : 2003)'
_journal_page_first 6280
_journal_page_last 6294
_journal_paper_doi 10.1039/d0dt00541j
_journal_volume 49
_journal_year 2020
_chemical_formula_moiety 'C76 H84 Cu4 F48 N8 O20'
_chemical_formula_sum 'C76 H84 Cu4 F48 N8 O20'
_chemical_formula_weight 2595.67
_space_group_crystal_system tetragonal
_space_group_IT_number 86
_space_group_name_Hall '-P 4bc'
_space_group_name_H-M_alt 'P 42/n :2'
_atom_sites_solution_hydrogens geom
_audit_creation_method SHELXL-2014/7
_audit_update_record
;
2020-01-16 deposited with the CCDC.	2020-04-17 downloaded from the CCDC.
;
_cell_angle_alpha 90
_cell_angle_beta 90
_cell_angle_gamma 90
_cell_formula_units_Z 2
_cell_length_a 18.3236(5)
_cell_length_b 18.3236(5)
_cell_length_c 15.2023(8)
_cell_measurement_reflns_used 6597
_cell_measurement_temperature 100(2)
_cell_measurement_theta_max 23.25
_cell_measurement_theta_min 2.22
_cell_volume 5104.2(3)
_computing_cell_refinement 'Bruker Smart (Bruker AXS, 2007)'
_computing_data_collection 'Bruker Smart (Bruker AXS, 2007)'
_computing_data_reduction 'Bruker Saint (Bruker AXS, 2007)'
_computing_molecular_graphics 'Mercury (Bruno, 2002)'
_computing_publication_material 'WinGX publication routines (Farrugia, 1999) and publCIF (Westrip, 2010)'
_computing_structure_refinement 'SHELXL-2014/7 (Sheldrick, 2014)'
_computing_structure_solution 'SHELXS-97 (Sheldrick, 1990)'
_diffrn_ambient_temperature 100(2)
_diffrn_measured_fraction_theta_full 1.000
_diffrn_measured_fraction_theta_max 1.000
_diffrn_measurement_device_type 'Bruker Apex II CCD'
_diffrn_measurement_method '\f-\w scans'
_diffrn_radiation_source 'fine-focus sealed tube'
_diffrn_radiation_type MoK\a
_diffrn_radiation_wavelength 0.71073
_diffrn_reflns_av_R_equivalents 0.0301
_diffrn_reflns_av_unetI/netI 0.0201
_diffrn_reflns_Laue_measured_fraction_full 1.000
_diffrn_reflns_Laue_measured_fraction_max 1.000
_diffrn_reflns_limit_h_max 20
_diffrn_reflns_limit_h_min -17
_diffrn_reflns_limit_k_max 19
_diffrn_reflns_limit_k_min -20
_diffrn_reflns_limit_l_max 16
_diffrn_reflns_limit_l_min -15
_diffrn_reflns_number 23045
_diffrn_reflns_point_group_measured_fraction_full 1.000
_diffrn_reflns_point_group_measured_fraction_max 1.000
_diffrn_reflns_theta_full 23.278
_diffrn_reflns_theta_max 23.278
_diffrn_reflns_theta_min 1.572
_exptl_absorpt_coefficient_mu 0.977
_exptl_absorpt_correction_T_max 1.000
_exptl_absorpt_correction_T_min 0.778
_exptl_absorpt_correction_type multi-scan
_exptl_absorpt_process_details
;
SADABS, Bruker Analytical X-ray Systems,Inc., Madison WI, 1997.
;
_exptl_crystal_colour green
_exptl_crystal_density_diffrn 1.689
_exptl_crystal_description block
_exptl_crystal_F_000 2608
_exptl_crystal_size_max 0.211
_exptl_crystal_size_mid 0.125
_exptl_crystal_size_min 0.067
_refine_diff_density_max 0.532
_refine_diff_density_min -0.425
_refine_diff_density_rms 0.069
_refine_ls_extinction_method none
_refine_ls_goodness_of_fit_ref 1.034
_refine_ls_hydrogen_treatment constr
_refine_ls_matrix_type full
_refine_ls_number_parameters 352
_refine_ls_number_reflns 3687
_refine_ls_number_restraints 0
_refine_ls_restrained_S_all 1.034
_refine_ls_R_factor_all 0.0474
_refine_ls_R_factor_gt 0.0428
_refine_ls_shift/su_max 0.001
_refine_ls_shift/su_mean 0.000
_refine_ls_structure_factor_coef Fsqd
_refine_ls_weighting_details 'w=1/[\s^2^(Fo^2^)+(0.0597P)^2^+7.8210P] where P=(Fo^2^+2Fc^2^)/3'
_refine_ls_weighting_scheme calc
_refine_ls_wR_factor_gt 0.1079
_refine_ls_wR_factor_ref 0.1126
_reflns_Friedel_coverage 0.000
_reflns_number_gt 3285
_reflns_number_total 3688
_reflns_threshold_expression 'I > 2\s(I)'
_cod_data_source_file d0dt00541j2.cif
_cod_data_source_block shelx_CCDC4
_cod_depositor_comments 'Adding full bibliography for 7704121--7704125.cif.'
_cod_original_cell_volume 5104.2(4)
_cod_original_sg_symbol_H-M 'P 42/n'
_cod_database_code 7704125
_shelx_shelxl_version_number 2014/7
_shelx_space_group_comment
;
The symmetry employed for this shelxl refinement is uniquely defined
by the following loop, which should always be used as a source of
symmetry information in preference to the above space-group names.
They are only intended as comments.
;
_shelx_estimated_absorpt_t_min 0.820
_shelx_estimated_absorpt_t_max 0.937

loop_
_space_group_symop_operation_xyz
'x, y, z'
'-x+1/2, -y+1/2, z'
'-y, x+1/2, z+1/2'
'y+1/2, -x, z+1/2'
'-x, -y, -z'
'x-1/2, y-1/2, -z'
'y, -x-1/2, -z-1/2'
'-y-1/2, x, -z-1/2'

loop_
_atom_site_label
_atom_site_type_symbol
_atom_site_fract_x
_atom_site_fract_y
_atom_site_fract_z
_atom_site_U_iso_or_equiv
_atom_site_adp_type
_atom_site_occupancy
_atom_site_site_symmetry_order
_atom_site_calc_flag
_atom_site_refinement_flags_posn
_atom_site_refinement_flags_adp
_atom_site_refinement_flags_occupancy
_atom_site_disorder_assembly
_atom_site_disorder_group
Cu1 Cu 0.53667(2) 0.05650(2) 0.14207(2) 0.02510(16) Uani 1 1 d . . . . .
F6 F 0.60696(15) -0.10655(13) 0.41401(14) 0.0626(7) Uani 1 1 d . . . . .
F1 F 0.65455(13) -0.16226(12) 0.01996(14) 0.0542(6) Uani 1 1 d . . . . .
F8 F 0.61586(13) 0.25116(12) -0.09250(15) 0.0569(6) Uani 1 1 d . . . . .
O4 O 0.63943(12) 0.08315(12) 0.16549(14) 0.0318(5) Uani 1 1 d . . . . .
F9 F 0.56252(12) 0.15609(11) -0.14375(12) 0.0418(5) Uani 1 1 d . . . . .
O5 O 0.53917(12) 0.11127(12) 0.03085(14) 0.0323(5) Uani 1 1 d . . . . .
F2 F 0.73651(14) -0.1256(2) 0.1054(2) 0.1085(14) Uani 1 1 d . . . . .
F7 F 0.50331(12) 0.23133(12) -0.06415(14) 0.0518(6) Uani 1 1 d . . . . .
F11 F 0.76203(15) 0.16549(18) 0.2225(2) 0.0912(10) Uani 1 1 d . . . . .
O3 O 0.53099(11) 0.00818(11) 0.25583(14) 0.0283(5) Uani 1 1 d . . . . .
F4 F 0.59193(15) 0.00724(12) 0.42181(14) 0.0591(7) Uani 1 1 d . . . . .
F10 F 0.79964(13) 0.1603(2) 0.0900(2) 0.0949(11) Uani 1 1 d . . . . .
F12 F 0.78476(13) 0.06491(16) 0.1647(2) 0.0827(9) Uani 1 1 d . . . . .
O2 O 0.58783(12) -0.04972(12) 0.09065(14) 0.0311(5) Uani 1 1 d . . . . .
F3 F 0.6665(2) -0.21275(16) 0.14400(17) 0.0918(11) Uani 1 1 d . . . . .
O1 O 0.17750(13) 0.00544(16) 0.29730(16) 0.0484(7) Uani 1 1 d . . . . .
F5 F 0.49902(13) -0.06181(16) 0.41042(15) 0.0667(7) Uani 1 1 d . . . . .
N2 N 0.43337(16) 0.0403(2) 0.10766(19) 0.0459(8) Uani 1 1 d . . . . .
H2A H 0.4179 0.0836 0.0850 0.055 Uiso 1 1 calc R U . . .
H2B H 0.4350 0.0085 0.0617 0.055 Uiso 1 1 calc R U . . .
N1 N 0.23530(14) 0.01568(15) 0.25125(18) 0.0323(7) Uani 1 1 d . . . . .
C7 C 0.29996(19) 0.0415(2) 0.3016(2) 0.0456(10) Uani 1 1 d . . . . .
C16 C 0.58819(17) 0.15517(17) 0.0077(2) 0.0271(7) Uani 1 1 d . . . . .
C1 C 0.23814(17) -0.02257(18) 0.1649(2) 0.0303(7) Uani 1 1 d . . . . .
C5 C 0.37323(17) 0.01452(17) 0.1639(2) 0.0267(7) Uani 1 1 d . . . . .
H5 H 0.3873 -0.0338 0.1894 0.032 Uiso 1 1 calc R U . . .
C12 C 0.61166(18) -0.09287(18) 0.2355(2) 0.0324(8) Uani 1 1 d . . . . .
H12 H 0.6382 -0.1291 0.2668 0.039 Uiso 1 1 calc R U . . .
C18 C 0.67729(18) 0.12410(18) 0.1185(2) 0.0302(7) Uani 1 1 d . . . . .
C13 C 0.56975(17) -0.04443(17) 0.2828(2) 0.0275(7) Uani 1 1 d . . . . .
C17 C 0.65636(18) 0.16359(18) 0.0449(2) 0.0322(8) Uani 1 1 d . . . . .
H17 H 0.6897 0.1972 0.0195 0.039 Uiso 1 1 calc R U . . .
C11 C 0.61725(18) -0.09155(18) 0.1434(2) 0.0298(8) Uani 1 1 d . . . . .
C3 C 0.1683(2) -0.0063(2) 0.1151(3) 0.0481(10) Uani 1 1 d . . . . .
H3A H 0.1694 -0.0312 0.0580 0.072 Uiso 1 1 calc R U . . .
H3B H 0.1263 -0.0237 0.1492 0.072 Uiso 1 1 calc R U . . .
H3C H 0.1639 0.0464 0.1058 0.072 Uiso 1 1 calc R U . . .
C14 C 0.5670(2) -0.05247(19) 0.3830(2) 0.0344(8) Uani 1 1 d . . . . .
C15 C 0.56775(19) 0.19954(18) -0.0735(2) 0.0341(8) Uani 1 1 d . . . . .
C6 C 0.35951(19) 0.0666(2) 0.2381(3) 0.0417(9) Uani 1 1 d . . . . .
H6A H 0.3455 0.1146 0.2133 0.050 Uiso 1 1 calc R U . . .
H6B H 0.4054 0.0734 0.2714 0.050 Uiso 1 1 calc R U . . .
C4 C 0.30384(18) 0.0049(2) 0.1125(2) 0.0372(8) Uani 1 1 d . . . . .
H4A H 0.3133 -0.0298 0.0639 0.045 Uiso 1 1 calc R U . . .
H4B H 0.2908 0.0524 0.0857 0.045 Uiso 1 1 calc R U . . .
C10 C 0.6691(2) -0.1490(2) 0.1034(2) 0.0435(9) Uani 1 1 d . . . . .
C19 C 0.7567(2) 0.1291(2) 0.1483(3) 0.0420(9) Uani 1 1 d . . . . .
C9 C 0.3274(2) -0.0214(3) 0.3599(3) 0.0790(18) Uani 1 1 d . . . . .
H9A H 0.3701 -0.0051 0.3935 0.118 Uiso 1 1 calc R U . . .
H9B H 0.2887 -0.0361 0.4006 0.118 Uiso 1 1 calc R U . . .
H9C H 0.3410 -0.0629 0.3228 0.118 Uiso 1 1 calc R U . . .
C8 C 0.2747(3) 0.1050(4) 0.3591(4) 0.109(3) Uani 1 1 d . . . . .
H8A H 0.3161 0.1235 0.3933 0.164 Uiso 1 1 calc R U . . .
H8B H 0.2555 0.1441 0.3216 0.164 Uiso 1 1 calc R U . . .
H8C H 0.2363 0.0882 0.3991 0.164 Uiso 1 1 calc R U . . .
C2 C 0.2439(2) -0.1047(2) 0.1811(3) 0.0544(11) Uani 1 1 d . . . . .
H2C H 0.2458 -0.1304 0.1246 0.082 Uiso 1 1 calc R U . . .
H2D H 0.2883 -0.1151 0.2147 0.082 Uiso 1 1 calc R U . . .
H2E H 0.2012 -0.1213 0.2145 0.082 Uiso 1 1 calc R U . . .

loop_
_atom_site_aniso_label
_atom_site_aniso_U_11
_atom_site_aniso_U_22
_atom_site_aniso_U_33
_atom_site_aniso_U_23
_atom_site_aniso_U_13
_atom_site_aniso_U_12
Cu1 0.0240(2) 0.0296(3) 0.0217(3) 0.00319(15) 0.00095(15) -0.00352(15)
F6 0.0953(19) 0.0609(15) 0.0316(12) 0.0083(11) 0.0008(12) 0.0408(14)
F1 0.0712(16) 0.0547(14) 0.0368(13) -0.0141(10) -0.0029(11) 0.0225(11)
F8 0.0722(16) 0.0473(13) 0.0511(14) 0.0213(11) -0.0077(12) -0.0260(12)
O4 0.0298(12) 0.0355(13) 0.0299(12) 0.0024(10) -0.0026(10) -0.0041(10)
F9 0.0637(14) 0.0378(12) 0.0239(10) 0.0002(8) 0.0015(9) 0.0020(10)
O5 0.0306(12) 0.0401(14) 0.0264(12) 0.0059(10) -0.0010(10) -0.0077(10)
F2 0.0327(15) 0.155(3) 0.138(3) -0.093(3) 0.0021(16) 0.0117(16)
F7 0.0615(15) 0.0518(13) 0.0422(13) 0.0099(10) 0.0053(11) 0.0253(11)
F11 0.0523(16) 0.131(3) 0.090(2) -0.051(2) -0.0282(15) -0.0042(16)
O3 0.0312(12) 0.0285(12) 0.0251(12) 0.0033(9) 0.0032(9) 0.0020(10)
F4 0.0962(19) 0.0496(14) 0.0313(12) -0.0048(10) -0.0139(12) 0.0013(12)
F10 0.0348(14) 0.160(3) 0.090(2) 0.064(2) -0.0122(14) -0.0359(16)
F12 0.0345(14) 0.0729(19) 0.141(3) 0.0163(18) -0.0149(15) 0.0049(12)
O2 0.0318(13) 0.0355(13) 0.0260(12) -0.0029(10) 0.0004(10) 0.0015(10)
F3 0.148(3) 0.0685(19) 0.0594(17) 0.0156(14) 0.0298(17) 0.0686(19)
O1 0.0280(13) 0.082(2) 0.0355(14) -0.0054(13) 0.0113(11) 0.0048(13)
F5 0.0524(15) 0.114(2) 0.0334(13) 0.0220(13) 0.0085(11) -0.0051(13)
N2 0.0316(16) 0.081(2) 0.0253(16) 0.0083(16) 0.0002(13) -0.0186(16)
N1 0.0245(15) 0.0430(17) 0.0295(15) -0.0052(13) 0.0036(12) 0.0039(12)
C7 0.0266(19) 0.077(3) 0.033(2) -0.0200(19) -0.0005(15) 0.0091(18)
C16 0.0330(18) 0.0232(16) 0.0252(17) -0.0042(13) 0.0057(14) -0.0011(14)
C1 0.0238(17) 0.0335(18) 0.0336(18) -0.0056(15) 0.0055(14) -0.0036(14)
C5 0.0273(17) 0.0286(17) 0.0242(16) 0.0012(13) 0.0073(13) -0.0053(13)
C12 0.0332(19) 0.0334(19) 0.0304(19) 0.0011(15) -0.0017(15) 0.0060(14)
C18 0.0267(18) 0.0320(18) 0.0317(18) -0.0057(15) 0.0036(14) -0.0039(14)
C13 0.0279(17) 0.0295(18) 0.0253(17) 0.0029(14) -0.0009(14) -0.0037(14)
C17 0.0312(18) 0.0324(18) 0.0330(19) 0.0025(15) 0.0051(15) -0.0076(14)
C11 0.0273(18) 0.0321(18) 0.0300(19) -0.0032(15) -0.0002(14) 0.0023(14)
C3 0.032(2) 0.071(3) 0.041(2) -0.014(2) 0.0014(17) -0.0038(19)
C14 0.041(2) 0.0332(19) 0.0288(18) 0.0036(15) 0.0036(16) 0.0083(16)
C15 0.042(2) 0.0291(18) 0.031(2) 0.0016(15) 0.0041(15) -0.0032(16)
C6 0.0301(19) 0.045(2) 0.050(2) -0.0147(18) -0.0043(17) 0.0015(16)
C4 0.033(2) 0.052(2) 0.0274(18) -0.0044(16) 0.0051(15) -0.0101(16)
C10 0.042(2) 0.054(2) 0.034(2) -0.0083(18) -0.0019(17) 0.0114(18)
C19 0.033(2) 0.047(2) 0.046(2) 0.0023(18) -0.0017(17) -0.0101(18)
C9 0.040(3) 0.161(6) 0.036(2) 0.029(3) 0.0047(19) 0.011(3)
C8 0.038(3) 0.175(6) 0.116(5) -0.111(5) -0.001(3) 0.003(3)
C2 0.047(2) 0.038(2) 0.078(3) -0.001(2) 0.017(2) -0.0062(18)

loop_
_atom_type_symbol
_atom_type_description
_atom_type_scat_dispersion_real
_atom_type_scat_dispersion_imag
_atom_type_scat_source
C C 0.0033 0.0016 'International Tables Vol C Tables 4.2.6.8 and 6.1.1.4'
H H 0.0000 0.0000 'International Tables Vol C Tables 4.2.6.8 and 6.1.1.4'
N N 0.0061 0.0033 'International Tables Vol C Tables 4.2.6.8 and 6.1.1.4'
O O 0.0106 0.0060 'International Tables Vol C Tables 4.2.6.8 and 6.1.1.4'
F F 0.0171 0.0103 'International Tables Vol C Tables 4.2.6.8 and 6.1.1.4'
Cu Cu 0.3201 1.2651 'International Tables Vol C Tables 4.2.6.8 and 6.1.1.4'

loop_
_geom_angle_atom_site_label_1
_geom_angle_atom_site_label_2
_geom_angle_atom_site_label_3
_geom_angle
_geom_angle_site_symmetry_1
_geom_angle_site_symmetry_3
_geom_angle_publ_flag
O3 Cu1 O5 176.02(9) . . ?
O3 Cu1 O4 90.19(9) . . ?
O5 Cu1 O4 90.38(9) . . ?
O3 Cu1 N2 96.60(11) . . ?
O5 Cu1 N2 82.65(11) . . ?
O4 Cu1 N2 172.66(11) . . ?
O3 Cu1 O2 86.49(8) . . ?
O5 Cu1 O2 97.49(9) . . ?
O4 Cu1 O2 83.22(9) . . ?
N2 Cu1 O2 99.93(12) . . ?
C18 O4 Cu1 125.1(2) . . ?
C16 O5 Cu1 125.8(2) . . ?
C13 O3 Cu1 127.2(2) . . ?
C11 O2 Cu1 118.9(2) . . ?
C5 N2 Cu1 127.5(2) . . ?
O1 N1 C7 115.1(3) . . ?
O1 N1 C1 116.2(3) . . ?
C7 N1 C1 125.1(3) . . ?
N1 C7 C8 107.2(3) . . ?
N1 C7 C6 109.9(3) . . ?
C8 C7 C6 110.4(4) . . ?
N1 C7 C9 108.6(4) . . ?
C8 C7 C9 109.8(4) . . ?
C6 C7 C9 110.9(3) . . ?
O5 C16 C17 127.1(3) . . ?
O5 C16 C15 113.1(3) . . ?
C17 C16 C15 119.7(3) . . ?
N1 C1 C3 108.6(3) . . ?
N1 C1 C4 109.4(3) . . ?
C3 C1 C4 109.9(3) . . ?
N1 C1 C2 108.9(3) . . ?
C3 C1 C2 109.4(3) . . ?
C4 C1 C2 110.7(3) . . ?
N2 C5 C6 111.0(3) . . ?
N2 C5 C4 111.6(3) . . ?
C6 C5 C4 108.9(3) . . ?
C13 C12 C11 123.4(3) . . ?
O4 C18 C17 128.5(3) . . ?
O4 C18 C19 113.4(3) . . ?
C17 C18 C19 118.1(3) . . ?
O3 C13 C12 129.4(3) . . ?
O3 C13 C14 112.1(3) . . ?
C12 C13 C14 118.4(3) . . ?
C16 C17 C18 121.5(3) . . ?
O2 C11 C12 128.9(3) . . ?
O2 C11 C10 115.9(3) . . ?
C12 C11 C10 115.2(3) . . ?
F6 C14 F4 105.7(3) . . ?
F6 C14 F5 108.2(3) . . ?
F4 C14 F5 106.9(3) . . ?
F6 C14 C13 114.2(3) . . ?
F4 C14 C13 110.6(3) . . ?
F5 C14 C13 110.9(3) . . ?
F7 C15 F8 107.6(3) . . ?
F7 C15 F9 106.5(3) . . ?
F8 C15 F9 107.4(3) . . ?
F7 C15 C16 111.5(3) . . ?
F8 C15 C16 113.2(3) . . ?
F9 C15 C16 110.3(3) . . ?
C5 C6 C7 113.7(3) . . ?
C5 C4 C1 115.7(3) . . ?
F2 C10 F1 105.9(3) . . ?
F2 C10 F3 108.3(4) . . ?
F1 C10 F3 106.2(3) . . ?
F2 C10 C11 110.4(3) . . ?
F1 C10 C11 112.3(3) . . ?
F3 C10 C11 113.4(3) . . ?
F12 C19 F11 105.2(3) . . ?
F12 C19 F10 106.6(3) . . ?
F11 C19 F10 108.3(3) . . ?
F12 C19 C18 112.2(3) . . ?
F11 C19 C18 110.8(3) . . ?
F10 C19 C18 113.4(3) . . ?

loop_
_geom_bond_atom_site_label_1
_geom_bond_atom_site_label_2
_geom_bond_distance
_geom_bond_site_symmetry_2
_geom_bond_publ_flag
Cu1 O3 1.946(2) . ?
Cu1 O5 1.967(2) . ?
Cu1 O4 1.978(2) . ?
Cu1 N2 1.986(3) . ?
Cu1 O2 2.297(2) . ?
F6 C14 1.319(4) . ?
F1 C10 1.320(4) . ?
F8 C15 1.325(4) . ?
O4 C18 1.247(4) . ?
F9 C15 1.335(4) . ?
O5 C16 1.256(4) . ?
F2 C10 1.307(5) . ?
F7 C15 1.324(4) . ?
F11 C19 1.315(5) . ?
O3 C13 1.266(4) . ?
F4 C14 1.324(4) . ?
F10 C19 1.315(4) . ?
F12 C19 1.308(5) . ?
O2 C11 1.234(4) . ?
F3 C10 1.321(5) . ?
O1 N1 1.283(3) . ?
F5 C14 1.324(4) . ?
N2 C5 1.472(4) . ?
N1 C7 1.487(4) . ?
N1 C1 1.489(4) . ?
C7 C8 1.527(6) . ?
C7 C6 1.527(5) . ?
C7 C9 1.538(6) . ?
C16 C17 1.380(5) . ?
C16 C15 1.525(5) . ?
C1 C3 1.517(5) . ?
C1 C4 1.529(5) . ?
C1 C2 1.529(5) . ?
C5 C6 1.500(5) . ?
C5 C4 1.503(5) . ?
C12 C13 1.376(5) . ?
C12 C11 1.403(5) . ?
C18 C17 1.387(5) . ?
C18 C19 1.527(5) . ?
C13 C14 1.532(5) . ?
C11 C10 1.543(5) . ?

loop_
_geom_hbond_atom_site_label_D
_geom_hbond_atom_site_label_H
_geom_hbond_atom_site_label_A
_geom_hbond_distance_DH
_geom_hbond_distance_HA
_geom_hbond_distance_DA
_geom_hbond_angle_DHA
_geom_hbond_site_symmetry_A
N2 H2A F1 0.91 2.53 3.370(4) 154.2 5_655
N2 H2B O2 0.91 2.47 3.045(4) 121.3 5_655
C5 H5 F9 1.00 2.52 3.354(4) 140.8 5_655
